data_4104584
loop_
_publ_author_name
'Sang Young Yun'
'Jun-Cheng Zheng'
'Daesung Lee'

_publ_contact_author_address
;
Department of Chemistry (MC 111)
University of Illinois at Chicago
845 W. Taylor Street
Chicago, IL 60607
USA
;
_publ_contact_author_email dwink@uic.edu
_publ_contact_author_fax 312-996-0431
_publ_contact_author_name
;
Wink, Donald J.
;
_publ_contact_author_phone 312-413-7383
_publ_section_title
;
 Stereoelectronic Effect for the Selectivity in C-H Insertion of
 Alkylidene Carbenes and Its Application to the Synthesis of Platensimycin
;
_journal_name_full 'Journal of the American Chemical Society'
_journal_page_first 8413
_journal_page_last 8415
_journal_paper_doi 10.1021/ja903526g
_journal_volume 131
_journal_year 2009
_chemical_formula_sum 'C10 H13 Br O2'
_chemical_formula_weight 245.11
_space_group_IT_number 4
_symmetry_cell_setting monoclinic
_symmetry_space_group_name_Hall 'P 2yb'
_symmetry_space_group_name_H-M 'P 1 21 1'
_atom_sites_solution_hydrogens geom
_atom_sites_solution_primary direct
_atom_sites_solution_secondary difmap
_audit_creation_method
;
manual editing of the CIF file
created by SHELXTL Ver. 6.10.
;
_cell_angle_alpha 90.00
_cell_angle_beta 92.451(3)
_cell_angle_gamma 90.00
_cell_formula_units_Z 2
_cell_length_a 6.2315(12)
_cell_length_b 8.0843(15)
_cell_length_c 10.0707(19)
_cell_measurement_temperature 298(2)
_cell_volume 506.87(17)
_computing_cell_refinement 'SAINT Ver. 6.22  (Bruker-AXS, 2003)'
_computing_data_collection 'SMART Ver. 5.622 (Bruker-AXS, 2003)'
_computing_data_reduction 'SAINT Ver. 6.22'
_computing_molecular_graphics 'SHELXTL Ver. 6.10'
_computing_publication_material 'SHELXTL Ver. 6.10'
_computing_structure_refinement 'SHELXTL Ver. 6.10'
_computing_structure_solution 'SHELXTL Ver. 6.10 (Bruker-AXS, 2003)'
_diffrn_ambient_temperature 298(2)
_diffrn_measured_fraction_theta_full 0.952
_diffrn_measured_fraction_theta_max 0.952
_diffrn_measurement_device_type 'Bruker AXS area detector'
_diffrn_measurement_method '0.30\% \w scans'
_diffrn_radiation_monochromator graphite
_diffrn_radiation_source 'fine-focus sealed tube'
_diffrn_radiation_type MoK\a
_diffrn_radiation_wavelength 0.71073
_diffrn_reflns_av_R_equivalents 0.0189
_diffrn_reflns_av_sigmaI/netI 0.0454
_diffrn_reflns_limit_h_max 8
_diffrn_reflns_limit_h_min -8
_diffrn_reflns_limit_k_max 10
_diffrn_reflns_limit_k_min -10
_diffrn_reflns_limit_l_max 13
_diffrn_reflns_limit_l_min -13
_diffrn_reflns_number 4690
_diffrn_reflns_theta_full 28.25
_diffrn_reflns_theta_max 28.25
_diffrn_reflns_theta_min 2.02
_exptl_absorpt_coefficient_mu 4.020
_exptl_absorpt_correction_T_max 0.4012
_exptl_absorpt_correction_T_min 0.2915
_exptl_crystal_colour colorless
_exptl_crystal_density_diffrn 1.606
_exptl_crystal_description block
_exptl_crystal_F_000 248
_exptl_crystal_size_max 0.41
_exptl_crystal_size_mid 0.35
_exptl_crystal_size_min 0.28
_refine_diff_density_max 0.479
_refine_diff_density_min -0.444
_refine_diff_density_rms 0.057
_refine_ls_abs_structure_details 'Flack H D (1983), Acta Cryst. A39, 876-881'
_refine_ls_abs_structure_Flack 0.008(12)
_refine_ls_extinction_method none
_refine_ls_goodness_of_fit_ref 0.539
_refine_ls_hydrogen_treatment mixed
_refine_ls_matrix_type full
_refine_ls_number_parameters 119
_refine_ls_number_reflns 2254
_refine_ls_number_restraints 1
_refine_ls_restrained_S_all 0.539
_refine_ls_R_factor_all 0.0317
_refine_ls_R_factor_gt 0.0273
_refine_ls_shift/su_max 0.000
_refine_ls_shift/su_mean 0.000
_refine_ls_structure_factor_coef Fsqd
_refine_ls_weighting_details 'calc w=1/[\s^2^(Fo^2^)+(0.0975P)^2^+0.5138P] where P=(Fo^2^+2Fc^2^)/3'
_refine_ls_weighting_scheme calc
_refine_ls_wR_factor_gt 0.0768
_refine_ls_wR_factor_ref 0.0831
_reflns_number_gt 2014
_reflns_number_total 2254
_reflns_threshold_expression >2sigma(I)
_cod_data_source_file ja903526g_si_001.cif
_cod_data_source_block cdwdl2m
_cod_original_sg_symbol_H-M 'P 21'
_cod_database_code 4104584

loop_
_symmetry_equiv_pos_as_xyz
'x, y, z'
'-x, y+1/2, -z'

loop_
_atom_site_label
_atom_site_type_symbol
_atom_site_fract_x
_atom_site_fract_y
_atom_site_fract_z
_atom_site_U_iso_or_equiv
_atom_site_adp_type
_atom_site_occupancy
_atom_site_symmetry_multiplicity
_atom_site_calc_flag
_atom_site_refinement_flags
Br Br 0.87634(5) 0.97674(6) 0.53701(3) 0.06377(13) Uani 1 1 d .
O1 O 0.6747(4) 1.0575(2) 0.1428(2) 0.0496(5) Uani 1 1 d .
C2 C 0.6432(5) 1.0228(3) 0.2838(3) 0.0420(6) Uani 1 1 d .
C2' C 0.8715(5) 1.0166(4) 0.3448(3) 0.0500(7) Uani 1 1 d .
H2'1 H 0.9430 1.1206 0.3278 0.060 Uiso 1 1 calc R
H2'2 H 0.9505 0.9293 0.3024 0.060 Uiso 1 1 calc R
C2" C 0.5182(7) 1.1674(5) 0.3380(4) 0.0647(9) Uani 1 1 d .
H2"1 H 0.5910 1.2689 0.3193 0.097 Uiso 1 1 calc R
H2"2 H 0.5081 1.1553 0.4324 0.097 Uiso 1 1 calc R
H2"3 H 0.3765 1.1695 0.2966 0.097 Uiso 1 1 calc R
C3 C 0.5130(4) 0.8601(4) 0.2849(3) 0.0423(6) Uani 1 1 d .
H3 H 0.4103 0.8612 0.3559 0.051 Uiso 1 1 calc R
C4 C 0.6470(5) 0.7024(3) 0.2901(3) 0.0465(6) Uani 1 1 d .
H4A H 0.7453 0.7058 0.3674 0.056 Uiso 1 1 calc R
H4B H 0.5530 0.6078 0.2994 0.056 Uiso 1 1 calc R
C5 C 0.7724(5) 0.6816(3) 0.1679(3) 0.0460(6) Uani 1 1 d .
H5 H 0.8707 0.5953 0.1644 0.055 Uiso 1 1 calc R
C6 C 0.7482(4) 0.7824(3) 0.0639(3) 0.0424(5) Uani 1 1 d .
C6' C 0.8876(5) 0.7663(4) -0.0485(3) 0.0540(7) Uani 1 1 d .
H6' H 0.9839 0.6784 -0.0481 0.065 Uiso 1 1 calc R
O6' O 0.8852(5) 0.8601(4) -0.1416(3) 0.0745(8) Uani 1 1 d .
C7 C 0.5847(5) 0.9200(4) 0.0673(3) 0.0454(6) Uani 1 1 d .
H7 H 0.5372 0.9542 -0.0226 0.054 Uiso 1 1 calc R
C8 C 0.3962(5) 0.8669(4) 0.1479(3) 0.0504(7) Uani 1 1 d .
H8A H 0.3402 0.7597 0.1204 0.060 Uiso 1 1 calc R
H8B H 0.2814 0.9480 0.1446 0.060 Uiso 1 1 calc R

loop_
_atom_site_aniso_label
_atom_site_aniso_U_11
_atom_site_aniso_U_22
_atom_site_aniso_U_33
_atom_site_aniso_U_23
_atom_site_aniso_U_13
_atom_site_aniso_U_12
Br 0.0673(2) 0.0776(2) 0.04538(17) -0.00250(17) -0.00857(12) -0.01142(18)
O1 0.0714(13) 0.0386(9) 0.0393(11) 0.0037(8) 0.0100(10) -0.0011(9)
C2 0.0490(14) 0.0405(13) 0.0372(13) 0.0024(9) 0.0085(10) 0.0022(10)
C2' 0.0462(14) 0.0603(19) 0.0438(14) -0.0036(11) 0.0063(11) -0.0103(11)
C2" 0.083(3) 0.0552(17) 0.057(2) -0.0065(15) 0.0070(17) 0.0233(17)
C3 0.0374(12) 0.0464(13) 0.0437(15) 0.0048(11) 0.0093(11) -0.0010(11)
C4 0.0526(16) 0.0423(13) 0.0450(15) 0.0057(11) 0.0056(12) 0.0007(11)
C5 0.0477(15) 0.0393(12) 0.0507(16) -0.0046(11) -0.0005(12) 0.0076(11)
C6 0.0420(13) 0.0435(13) 0.0418(14) -0.0082(10) 0.0033(10) -0.0030(10)
C6' 0.0511(16) 0.0646(18) 0.0472(17) -0.0194(14) 0.0115(13) -0.0125(14)
O6' 0.0854(19) 0.0895(18) 0.0498(14) -0.0082(13) 0.0171(13) -0.0235(15)
C7 0.0509(14) 0.0501(13) 0.0349(13) 0.0039(10) -0.0001(11) 0.0077(11)
C8 0.0375(13) 0.0581(15) 0.0549(18) -0.0003(13) -0.0047(12) 0.0063(12)

loop_
_atom_type_symbol
_atom_type_description
_atom_type_scat_dispersion_real
_atom_type_scat_dispersion_imag
_atom_type_scat_source
C C 0.0033 0.0016 'International Tables Vol C Tables 4.2.6.8 and 6.1.1.4'
H H 0.0000 0.0000 'International Tables Vol C Tables 4.2.6.8 and 6.1.1.4'
O O 0.0106 0.0060 'International Tables Vol C Tables 4.2.6.8 and 6.1.1.4'
Br Br -0.2901 2.4595 'International Tables Vol C Tables 4.2.6.8 and 6.1.1.4'

loop_
_geom_angle_atom_site_label_1
_geom_angle_atom_site_label_2
_geom_angle_atom_site_label_3
_geom_angle
C7 O1 C2 107.24(19)
O1 C2 C2" 107.0(2)
O1 C2 C2' 103.6(2)
C2" C2 C2' 111.3(3)
O1 C2 C3 105.2(2)
C2" C2 C3 112.0(3)
C2' C2 C3 116.7(2)
C2 C2' Br 112.17(19)
C8 C3 C4 107.4(2)
C8 C3 C2 101.1(2)
C4 C3 C2 115.2(2)
C5 C4 C3 111.8(2)
C6 C5 C4 122.2(3)
C5 C6 C6' 120.2(3)
C5 C6 C7 119.1(3)
C6' C6 C7 120.5(3)
O6' C6' C6 124.0(3)
O1 C7 C6 109.4(2)
O1 C7 C8 103.2(2)
C6 C7 C8 110.0(2)
C7 C8 C3 98.2(2)

loop_
_geom_bond_atom_site_label_1
_geom_bond_atom_site_label_2
_geom_bond_distance
Br C2' 1.962(3)
O1 C7 1.446(4)
O1 C2 1.469(3)
C2 C2" 1.519(4)
C2 C2' 1.526(4)
C2 C3 1.546(4)
C3 C8 1.533(4)
C3 C4 1.524(4)
C4 C5 1.495(4)
C5 C6 1.331(4)
C6 C6' 1.461(4)
C6 C7 1.510(4)
C6' O6' 1.205(5)
C7 C8 1.518(4)

loop_
_geom_torsion_atom_site_label_1
_geom_torsion_atom_site_label_2
_geom_torsion_atom_site_label_3
_geom_torsion_atom_site_label_4
_geom_torsion
C7 O1 C2 C2" -123.2(3)
C7 O1 C2 C2' 119.1(2)
C7 O1 C2 C3 -3.9(3)
O1 C2 C2' Br 178.59(16)
C2" C2 C2' Br 63.9(3)
C3 C2 C2' Br -66.4(3)
O1 C2 C3 C8 -26.3(3)
C2" C2 C3 C8 89.5(3)
C2' C2 C3 C8 -140.4(2)
O1 C2 C3 C4 89.1(3)
C2" C2 C3 C4 -155.1(3)
C2' C2 C3 C4 -25.0(3)
C8 C3 C4 C5 47.1(3)
C2 C3 C4 C5 -64.6(3)
C3 C4 C5 C6 -6.3(4)
C4 C5 C6 C6' 174.5(3)
C4 C5 C6 C7 -1.6(4)
C5 C6 C6' O6' -174.6(3)
C7 C6 C6' O6' 1.5(5)
C2 O1 C7 C6 -83.8(3)
C2 O1 C7 C8 33.3(3)
C5 C6 C7 O1 80.7(3)
C6' C6 C7 O1 -95.4(3)
C5 C6 C7 C8 -31.9(4)
C6' C6 C7 C8 151.9(3)
O1 C7 C8 C3 -48.7(3)
C6 C7 C8 C3 67.9(3)
C4 C3 C8 C7 -76.3(3)
C2 C3 C8 C7 44.7(3)
